data_4134413
loop_
_publ_author_name
'Jung, Hoimin'
'Keum, Hyeyun'
'Kweon, Jeonguk'
'Chang, Sukbok'

_publ_section_title
;
 Tuning Triplet Energy Transfer of Hydroxamates as the Nitrene Precursor
 for Intramolecular C(sp<sup>3</sup>)-H Amidation.
;
_journal_issue 12
_journal_name_full 'Journal of the American Chemical Society'
_journal_page_first 5811
_journal_page_last 5818
_journal_paper_doi 10.1021/jacs.0c00868
_journal_volume 142
_journal_year 2020
_chemical_absolute_configuration syn
_chemical_formula_sum 'C11 H17 N O2'
_chemical_formula_weight 195.25
_space_group_crystal_system monoclinic
_space_group_IT_number 4
_space_group_name_Hall 'P 2yb'
_space_group_name_H-M_alt 'P 1 21 1'
_atom_sites_solution_hydrogens mixed
_audit_creation_method SHELXL-2018/3
_cell_angle_alpha 90
_cell_angle_beta 90.395(5)
_cell_angle_gamma 90
_cell_formula_units_Z 4
_cell_length_a 7.0148(12)
_cell_length_b 11.8848(18)
_cell_length_c 12.981(2)
_cell_measurement_reflns_used 4910
_cell_measurement_temperature 296(2)
_cell_measurement_theta_max 26.16
_cell_measurement_theta_min 2.90
_cell_volume 1082.2(3)
_computing_cell_refinement 'Bruker APEXIII'
_computing_data_collection 'Bruker APEXIII'
_computing_data_reduction 'Bruker SAINT'
_computing_molecular_graphics ORTEP
_computing_publication_material CIFTAB
_computing_structure_refinement SHELXL
_computing_structure_solution SHELXS
_diffrn_ambient_temperature 296(2)
_diffrn_measured_fraction_theta_full 0.983
_diffrn_measured_fraction_theta_max 0.985
_diffrn_measurement_device_type 'Bruker PHOTON II'
_diffrn_measurement_method 'phi and omega scans'
_diffrn_radiation_type MoK\a
_diffrn_radiation_wavelength 0.71073
_diffrn_reflns_av_R_equivalents 0.0362
_diffrn_reflns_av_unetI/netI 0.0393
_diffrn_reflns_Laue_measured_fraction_full 0.983
_diffrn_reflns_Laue_measured_fraction_max 0.985
_diffrn_reflns_limit_h_max 9
_diffrn_reflns_limit_h_min -9
_diffrn_reflns_limit_k_max 14
_diffrn_reflns_limit_k_min -15
_diffrn_reflns_limit_l_max 16
_diffrn_reflns_limit_l_min -16
_diffrn_reflns_number 14151
_diffrn_reflns_point_group_measured_fraction_full 0.970
_diffrn_reflns_point_group_measured_fraction_max 0.964
_diffrn_reflns_theta_full 25.242
_diffrn_reflns_theta_max 27.166
_diffrn_reflns_theta_min 2.904
_diffrn_source 'fine-focus sealed tube'
_exptl_absorpt_coefficient_mu 0.082
_exptl_absorpt_correction_T_max 0.7455
_exptl_absorpt_correction_T_min 0.7065
_exptl_absorpt_correction_type multi-scan
_exptl_absorpt_process_details SADABS
_exptl_crystal_colour colourless
_exptl_crystal_density_diffrn 1.198
_exptl_crystal_description plate
_exptl_crystal_F_000 424
_exptl_crystal_size_max 0.311
_exptl_crystal_size_mid 0.277
_exptl_crystal_size_min 0.087
_refine_diff_density_max 0.140
_refine_diff_density_min -0.116
_refine_diff_density_rms 0.028
_refine_ls_abs_structure_details
;
 Flack x determined using 1307 quotients [(I+)-(I-)]/[(I+)+(I-)]
 (Parsons, Flack and Wagner, Acta Cryst. B69 (2013) 249-259).
;
_refine_ls_abs_structure_Flack 0.4(4)
_refine_ls_extinction_method none
_refine_ls_goodness_of_fit_ref 1.043
_refine_ls_hydrogen_treatment mixed
_refine_ls_matrix_type full
_refine_ls_number_parameters 263
_refine_ls_number_reflns 4619
_refine_ls_number_restraints 1
_refine_ls_restrained_S_all 1.043
_refine_ls_R_factor_all 0.0722
_refine_ls_R_factor_gt 0.0520
_refine_ls_shift/su_max 0.000
_refine_ls_shift/su_mean 0.000
_refine_ls_structure_factor_coef Fsqd
_refine_ls_weighting_details 'w=1/[\s^2^(Fo^2^)+(0.0450P)^2^+0.2382P] where P=(Fo^2^+2Fc^2^)/3'
_refine_ls_weighting_scheme calc
_refine_ls_wR_factor_gt 0.1095
_refine_ls_wR_factor_ref 0.1182
_reflns_Friedel_coverage 0.867
_reflns_Friedel_fraction_full 0.955
_reflns_Friedel_fraction_max 0.941
_reflns_number_gt 3604
_reflns_number_total 4619
_reflns_threshold_expression 'I > 2\s(I)'
_cod_data_source_file ja0c00868_si_004.cif
_cod_data_source_block A19179_004
_cod_depositor_comments
;
The following automatic conversions were performed:

data item '_exptl_absorpt_correction_type' value 'MULTI-SCAN' was
changed to 'multi-scan' in accordance with the
/home/data/users/saulius/crontab/automatic-downloads/rss-feeds/ACS/lib/dictionaries/cif_core.dic
dictionary named 'cif_core.dic' version 2.4.2 last updated on
2011-04-26.

Automatic conversion script
Id: cif_fix_values 7556 2019-12-06 15:28:31Z antanas 

 Adding full bibliography for 4134411--4134413.cif.
;
_cod_original_sg_symbol_H-M 'P 21'
_cod_database_code 4134413
_shelx_shelxl_version_number 2018/3
_shelx_space_group_comment
;
The symmetry employed for this shelxl refinement is uniquely defined
by the following loop, which should always be used as a source of
symmetry information in preference to the above space-group names.
They are only intended as comments.
;
_shelx_estimated_absorpt_t_min 0.975
_shelx_estimated_absorpt_t_max 0.993

loop_
_space_group_symop_operation_xyz
'x, y, z'
'-x, y+1/2, -z'

loop_
_atom_site_label
_atom_site_type_symbol
_atom_site_fract_x
_atom_site_fract_y
_atom_site_fract_z
_atom_site_U_iso_or_equiv
_atom_site_adp_type
_atom_site_occupancy
_atom_site_site_symmetry_order
_atom_site_calc_flag
_atom_site_refinement_flags_posn
_atom_site_refinement_flags_adp
_atom_site_refinement_flags_occupancy
_atom_site_disorder_assembly
_atom_site_disorder_group
C1A C 0.5848(7) 0.3282(4) 0.3954(3) 0.0774(12) Uani 1 1 d . . . . .
H1AA H 0.451932 0.331639 0.415317 0.093 Uiso 1 1 calc R U . . .
H1AB H 0.623805 0.250003 0.398788 0.093 Uiso 1 1 calc R U . . .
C2A C 0.6004(8) 0.3681(4) 0.2820(3) 0.0899(16) Uani 1 1 d . . . . .
H2AA H 0.648301 0.306736 0.240317 0.108 Uiso 1 1 calc R U . . .
H2AB H 0.474367 0.387522 0.256505 0.108 Uiso 1 1 calc R U . . .
C3A C 0.7297(6) 0.4681(5) 0.2704(3) 0.0763(13) Uani 1 1 d . . . . .
H3A H 0.748553 0.493429 0.199409 0.092 Uiso 1 1 calc R U . . .
C4A C 0.9144(6) 0.4473(5) 0.3326(3) 0.0954(17) Uani 1 1 d . . . . .
H4AA H 1.021729 0.493023 0.311350 0.114 Uiso 1 1 calc R U . . .
H4AB H 0.949723 0.368647 0.339010 0.114 Uiso 1 1 calc R U . . .
C5A C 0.8032(5) 0.4948(3) 0.4260(2) 0.0609(10) Uani 1 1 d . . . . .
H5A H 0.879137 0.541043 0.473413 0.073 Uiso 1 1 calc R U . . .
C6A C 0.6785(5) 0.5622(3) 0.3480(2) 0.0573(9) Uani 1 1 d . . . . .
C7A C 0.7726(8) 0.6756(5) 0.3218(4) 0.1100(19) Uani 1 1 d . . . . .
H7AA H 0.762445 0.725446 0.379684 0.165 Uiso 1 1 calc R U . . .
H7AB H 0.709416 0.708298 0.263223 0.165 Uiso 1 1 calc R U . . .
H7AC H 0.904641 0.663648 0.306191 0.165 Uiso 1 1 calc R U . . .
C8A C 0.4719(5) 0.5849(4) 0.3705(3) 0.0655(10) Uani 1 1 d . . . . .
H8AA H 0.462504 0.633370 0.429380 0.098 Uiso 1 1 calc R U . . .
H8AB H 0.408037 0.515125 0.384475 0.098 Uiso 1 1 calc R U . . .
H8AC H 0.413293 0.620558 0.311978 0.098 Uiso 1 1 calc R U . . .
C9A C 0.7035(5) 0.3953(3) 0.4753(2) 0.0513(8) Uani 1 1 d . . . . .
C10A C 0.8508(5) 0.3225(4) 0.5339(2) 0.0653(10) Uani 1 1 d . . . . .
H10A H 0.841039 0.244597 0.512299 0.078 Uiso 1 1 calc R U . . .
H10B H 0.979009 0.348845 0.520183 0.078 Uiso 1 1 calc R U . . .
O11A O 0.8092(4) 0.3326(2) 0.64120(17) 0.0679(7) Uani 1 1 d . . . . .
C12A C 0.6512(5) 0.3934(3) 0.6534(2) 0.0508(8) Uani 1 1 d . . . . .
O13A O 0.5852(4) 0.4105(2) 0.73809(17) 0.0672(7) Uani 1 1 d . . . . .
N14A N 0.5861(4) 0.4275(3) 0.5624(2) 0.0582(8) Uani 1 1 d . . . . .
H1 H 0.481(6) 0.463(4) 0.564(3) 0.070 Uiso 1 1 d . U . . .
C1B C 0.0451(6) 0.4319(3) 0.8978(3) 0.0627(9) Uani 1 1 d . . . . .
H1BA H -0.088282 0.417676 0.882396 0.075 Uiso 1 1 calc R U . . .
H1BB H 0.118857 0.373632 0.864203 0.075 Uiso 1 1 calc R U . . .
C2B C 0.0750(6) 0.4212(3) 1.0143(3) 0.0655(10) Uani 1 1 d . . . . .
H2BA H -0.045157 0.400783 1.045682 0.079 Uiso 1 1 calc R U . . .
H2BB H 0.164654 0.360724 1.027603 0.079 Uiso 1 1 calc R U . . .
C3B C 0.1486(5) 0.5272(3) 1.0649(2) 0.0529(8) Uani 1 1 d . . . . .
H3B H 0.161109 0.523938 1.140117 0.064 Uiso 1 1 calc R U . . .
C4B C 0.0331(5) 0.6262(3) 1.0231(2) 0.0558(8) Uani 1 1 d . . . . .
H4BA H 0.037824 0.693082 1.065836 0.067 Uiso 1 1 calc R U . . .
H4BB H -0.096748 0.607470 1.003452 0.067 Uiso 1 1 calc R U . . .
C5B C 0.1767(4) 0.6262(3) 0.9324(2) 0.0441(7) Uani 1 1 d . . . . .
H5B H 0.210503 0.701232 0.906996 0.053 Uiso 1 1 calc R U . . .
C6B C 0.3238(4) 0.5742(3) 1.0075(2) 0.0479(7) Uani 1 1 d . . . . .
C7B C 0.4726(5) 0.4925(4) 0.9686(3) 0.0676(11) Uani 1 1 d . . . . .
H7BA H 0.556039 0.530557 0.921837 0.101 Uiso 1 1 calc R U . . .
H7BB H 0.410686 0.431268 0.933609 0.101 Uiso 1 1 calc R U . . .
H7BC H 0.545284 0.463810 1.025800 0.101 Uiso 1 1 calc R U . . .
C8B C 0.4261(7) 0.6672(4) 1.0687(3) 0.0839(13) Uani 1 1 d . . . . .
H8BA H 0.509148 0.708090 1.023711 0.126 Uiso 1 1 calc R U . . .
H8BB H 0.499672 0.633942 1.123426 0.126 Uiso 1 1 calc R U . . .
H8BC H 0.333497 0.717598 1.097216 0.126 Uiso 1 1 calc R U . . .
C9B C 0.1003(4) 0.5469(3) 0.8504(2) 0.0446(7) Uani 1 1 d . . . . .
C10B C -0.0670(5) 0.6042(4) 0.7914(3) 0.0610(9) Uani 1 1 d . . . . .
H10C H -0.185523 0.564880 0.804615 0.073 Uiso 1 1 calc R U . . .
H10D H -0.080801 0.681713 0.813525 0.073 Uiso 1 1 calc R U . . .
O11B O -0.0235(3) 0.5999(2) 0.68523(17) 0.0680(8) Uani 1 1 d . . . . .
C12B C 0.1523(4) 0.5559(3) 0.6725(2) 0.0492(8) Uani 1 1 d . . . . .
O13B O 0.2198(3) 0.5435(3) 0.58764(16) 0.0680(7) Uani 1 1 d . . . . .
N14B N 0.2303(4) 0.5341(3) 0.76331(19) 0.0524(7) Uani 1 1 d . . . . .
H14 H 0.327(6) 0.498(3) 0.764(3) 0.063 Uiso 1 1 d . U . . .

loop_
_atom_site_aniso_label
_atom_site_aniso_U_11
_atom_site_aniso_U_22
_atom_site_aniso_U_33
_atom_site_aniso_U_23
_atom_site_aniso_U_13
_atom_site_aniso_U_12
C1A 0.090(3) 0.074(3) 0.068(2) -0.008(2) -0.015(2) 0.002(2)
C2A 0.127(4) 0.090(3) 0.052(2) -0.031(2) -0.014(2) 0.026(3)
C3A 0.075(3) 0.121(4) 0.0331(17) 0.000(2) 0.0124(16) 0.024(3)
C4A 0.062(2) 0.170(5) 0.055(2) 0.025(3) 0.0205(19) 0.025(3)
C5A 0.0485(18) 0.093(3) 0.0411(16) 0.0047(17) -0.0021(14) -0.0082(19)
C6A 0.0597(19) 0.075(3) 0.0376(15) 0.0068(16) -0.0001(14) -0.0112(18)
C7A 0.114(4) 0.119(4) 0.096(4) 0.045(3) -0.030(3) -0.054(3)
C8A 0.075(2) 0.070(2) 0.0515(19) 0.0009(17) 0.0040(17) 0.012(2)
C9A 0.0507(18) 0.066(2) 0.0369(15) -0.0026(14) 0.0049(13) 0.0089(16)
C10A 0.063(2) 0.087(3) 0.0459(18) 0.0009(18) 0.0102(16) 0.026(2)
O11A 0.0673(16) 0.0926(19) 0.0439(12) 0.0018(13) -0.0003(11) 0.0304(14)
C12A 0.0514(19) 0.058(2) 0.0428(17) -0.0011(15) 0.0015(14) 0.0048(16)
O13A 0.0697(16) 0.094(2) 0.0374(12) -0.0017(13) 0.0061(11) 0.0179(15)
N14A 0.0554(17) 0.076(2) 0.0429(14) 0.0094(14) 0.0103(13) 0.0209(15)
C1B 0.072(2) 0.049(2) 0.067(2) -0.0049(17) 0.0062(18) -0.0164(18)
C2B 0.083(3) 0.050(2) 0.064(2) 0.0081(17) 0.0248(19) -0.0129(19)
C3B 0.069(2) 0.0545(19) 0.0356(14) 0.0025(14) 0.0182(14) 0.0046(16)
C4B 0.062(2) 0.056(2) 0.0498(18) -0.0093(15) 0.0151(15) 0.0091(17)
C5B 0.0550(18) 0.0347(15) 0.0427(15) 0.0033(12) 0.0081(13) -0.0029(13)
C6B 0.0498(16) 0.0584(19) 0.0355(14) -0.0036(13) 0.0021(12) -0.0029(14)
C7B 0.055(2) 0.097(3) 0.0508(19) -0.0063(19) 0.0017(16) 0.017(2)
C8B 0.087(3) 0.098(3) 0.067(2) -0.016(2) -0.012(2) -0.018(2)
C9B 0.0440(15) 0.0492(18) 0.0406(15) -0.0028(13) 0.0077(12) 0.0004(14)
C10B 0.0466(18) 0.085(3) 0.0519(19) -0.0017(18) 0.0038(14) 0.0066(18)
O11B 0.0530(13) 0.104(2) 0.0473(13) 0.0119(13) 0.0039(10) 0.0194(14)
C12B 0.0416(16) 0.062(2) 0.0444(16) 0.0046(15) 0.0027(13) -0.0032(15)
O13B 0.0616(14) 0.103(2) 0.0395(11) 0.0108(13) 0.0117(10) 0.0100(15)
N14B 0.0394(13) 0.079(2) 0.0392(13) -0.0047(13) 0.0040(11) 0.0111(14)

loop_
_atom_type_symbol
_atom_type_description
_atom_type_scat_dispersion_real
_atom_type_scat_dispersion_imag
_atom_type_scat_source
C C 0.0033 0.0016 'International Tables Vol C Tables 4.2.6.8 and 6.1.1.4'
H H 0.0000 0.0000 'International Tables Vol C Tables 4.2.6.8 and 6.1.1.4'
N N 0.0061 0.0033 'International Tables Vol C Tables 4.2.6.8 and 6.1.1.4'
O O 0.0106 0.0060 'International Tables Vol C Tables 4.2.6.8 and 6.1.1.4'

loop_
_geom_angle_atom_site_label_1
_geom_angle_atom_site_label_2
_geom_angle_atom_site_label_3
_geom_angle
_geom_angle_site_symmetry_1
_geom_angle_site_symmetry_3
_geom_angle_publ_flag
C9A C1A C2A 116.0(4) . . ?
C9A C1A H1AA 108.3 . . ?
C2A C1A H1AA 108.3 . . ?
C9A C1A H1AB 108.3 . . ?
C2A C1A H1AB 108.3 . . ?
H1AA C1A H1AB 107.4 . . ?
C3A C2A C1A 112.5(3) . . ?
C3A C2A H2AA 109.1 . . ?
C1A C2A H2AA 109.1 . . ?
C3A C2A H2AB 109.1 . . ?
C1A C2A H2AB 109.1 . . ?
H2AA C2A H2AB 107.8 . . ?
C2A C3A C4A 109.1(4) . . ?
C2A C3A C6A 111.3(3) . . ?
C4A C3A C6A 88.5(3) . . ?
C2A C3A H3A 115.0 . . ?
C4A C3A H3A 115.0 . . ?
C6A C3A H3A 115.0 . . ?
C3A C4A C5A 85.7(3) . . ?
C3A C4A H4AA 114.4 . . ?
C5A C4A H4AA 114.4 . . ?
C3A C4A H4AB 114.4 . . ?
C5A C4A H4AB 114.4 . . ?
H4AA C4A H4AB 111.5 . . ?
C9A C5A C4A 106.4(3) . . ?
C9A C5A C6A 114.6(3) . . ?
C4A C5A C6A 87.9(3) . . ?
C9A C5A H5A 114.9 . . ?
C4A C5A H5A 114.9 . . ?
C6A C5A H5A 114.9 . . ?
C8A C6A C7A 107.5(4) . . ?
C8A C6A C3A 118.9(3) . . ?
C7A C6A C3A 112.8(4) . . ?
C8A C6A C5A 120.3(3) . . ?
C7A C6A C5A 110.7(3) . . ?
C3A C6A C5A 85.4(3) . . ?
C6A C7A H7AA 109.5 . . ?
C6A C7A H7AB 109.5 . . ?
H7AA C7A H7AB 109.5 . . ?
C6A C7A H7AC 109.5 . . ?
H7AA C7A H7AC 109.5 . . ?
H7AB C7A H7AC 109.5 . . ?
C6A C8A H8AA 109.5 . . ?
C6A C8A H8AB 109.5 . . ?
H8AA C8A H8AB 109.5 . . ?
C6A C8A H8AC 109.5 . . ?
H8AA C8A H8AC 109.5 . . ?
H8AB C8A H8AC 109.5 . . ?
N14A C9A C5A 112.8(3) . . ?
N14A C9A C10A 98.4(2) . . ?
C5A C9A C10A 109.6(3) . . ?
N14A C9A C1A 110.6(3) . . ?
C5A C9A C1A 111.5(3) . . ?
C10A C9A C1A 113.4(3) . . ?
O11A C10A C9A 107.0(3) . . ?
O11A C10A H10A 110.3 . . ?
C9A C10A H10A 110.3 . . ?
O11A C10A H10B 110.3 . . ?
C9A C10A H10B 110.3 . . ?
H10A C10A H10B 108.6 . . ?
C12A O11A C10A 109.7(2) . . ?
O13A C12A N14A 128.6(3) . . ?
O13A C12A O11A 121.5(3) . . ?
N14A C12A O11A 109.9(3) . . ?
C12A N14A C9A 114.7(3) . . ?
C12A N14A H1 115(3) . . ?
C9A N14A H1 130(3) . . ?
C2B C1B C9B 115.6(3) . . ?
C2B C1B H1BA 108.4 . . ?
C9B C1B H1BA 108.4 . . ?
C2B C1B H1BB 108.4 . . ?
C9B C1B H1BB 108.4 . . ?
H1BA C1B H1BB 107.4 . . ?
C3B C2B C1B 113.9(3) . . ?
C3B C2B H2BA 108.8 . . ?
C1B C2B H2BA 108.8 . . ?
C3B C2B H2BB 108.8 . . ?
C1B C2B H2BB 108.8 . . ?
H2BA C2B H2BB 107.7 . . ?
C2B C3B C4B 108.0(3) . . ?
C2B C3B C6B 111.2(3) . . ?
C4B C3B C6B 88.4(2) . . ?
C2B C3B H3B 115.4 . . ?
C4B C3B H3B 115.4 . . ?
C6B C3B H3B 115.4 . . ?
C3B C4B C5B 85.7(2) . . ?
C3B C4B H4BA 114.4 . . ?
C5B C4B H4BA 114.4 . . ?
C3B C4B H4BB 114.4 . . ?
C5B C4B H4BB 114.4 . . ?
H4BA C4B H4BB 111.5 . . ?
C9B C5B C6B 115.2(3) . . ?
C9B C5B C4B 107.7(2) . . ?
C6B C5B C4B 87.4(2) . . ?
C9B C5B H5B 114.5 . . ?
C6B C5B H5B 114.5 . . ?
C4B C5B H5B 114.5 . . ?
C7B C6B C8B 108.2(3) . . ?
C7B C6B C5B 120.3(3) . . ?
C8B C6B C5B 110.3(3) . . ?
C7B C6B C3B 118.7(3) . . ?
C8B C6B C3B 112.4(3) . . ?
C5B C6B C3B 85.4(2) . . ?
C6B C7B H7BA 109.5 . . ?
C6B C7B H7BB 109.5 . . ?
H7BA C7B H7BB 109.5 . . ?
C6B C7B H7BC 109.5 . . ?
H7BA C7B H7BC 109.5 . . ?
H7BB C7B H7BC 109.5 . . ?
C6B C8B H8BA 109.5 . . ?
C6B C8B H8BB 109.5 . . ?
H8BA C8B H8BB 109.5 . . ?
C6B C8B H8BC 109.5 . . ?
H8BA C8B H8BC 109.5 . . ?
H8BB C8B H8BC 109.5 . . ?
N14B C9B C5B 112.8(2) . . ?
N14B C9B C1B 112.0(3) . . ?
C5B C9B C1B 110.9(2) . . ?
N14B C9B C10B 97.9(2) . . ?
C5B C9B C10B 109.6(3) . . ?
C1B C9B C10B 113.1(3) . . ?
O11B C10B C9B 107.2(2) . . ?
O11B C10B H10C 110.3 . . ?
C9B C10B H10C 110.3 . . ?
O11B C10B H10D 110.3 . . ?
C9B C10B H10D 110.3 . . ?
H10C C10B H10D 108.5 . . ?
C12B O11B C10B 109.7(2) . . ?
O13B C12B N14B 128.7(3) . . ?
O13B C12B O11B 121.5(3) . . ?
N14B C12B O11B 109.8(3) . . ?
C12B N14B C9B 114.3(3) . . ?
C12B N14B H14 117(3) . . ?
C9B N14B H14 125(3) . . ?

loop_
_geom_bond_atom_site_label_1
_geom_bond_atom_site_label_2
_geom_bond_distance
_geom_bond_site_symmetry_2
_geom_bond_publ_flag
C1A C9A 1.547(5) . ?
C1A C2A 1.551(6) . ?
C1A H1AA 0.9700 . ?
C1A H1AB 0.9700 . ?
C2A C3A 1.503(7) . ?
C2A H2AA 0.9700 . ?
C2A H2AB 0.9700 . ?
C3A C4A 1.542(6) . ?
C3A C6A 1.549(6) . ?
C3A H3A 0.9800 . ?
C4A C5A 1.553(5) . ?
C4A H4AA 0.9700 . ?
C4A H4AB 0.9700 . ?
C5A C9A 1.518(5) . ?
C5A C6A 1.555(5) . ?
C5A H5A 0.9800 . ?
C6A C8A 1.505(5) . ?
C6A C7A 1.539(6) . ?
C7A H7AA 0.9600 . ?
C7A H7AB 0.9600 . ?
C7A H7AC 0.9600 . ?
C8A H8AA 0.9600 . ?
C8A H8AB 0.9600 . ?
C8A H8AC 0.9600 . ?
C9A N14A 1.454(4) . ?
C9A C10A 1.544(5) . ?
C10A O11A 1.430(4) . ?
C10A H10A 0.9700 . ?
C10A H10B 0.9700 . ?
O11A C12A 1.333(4) . ?
C12A O13A 1.213(4) . ?
C12A N14A 1.328(4) . ?
N14A H1 0.85(4) . ?
C1B C2B 1.530(5) . ?
C1B C9B 1.549(5) . ?
C1B H1BA 0.9700 . ?
C1B H1BB 0.9700 . ?
C2B C3B 1.510(5) . ?
C2B H2BA 0.9700 . ?
C2B H2BB 0.9700 . ?
C3B C4B 1.526(5) . ?
C3B C6B 1.546(4) . ?
C3B H3B 0.9800 . ?
C4B C5B 1.555(4) . ?
C4B H4BA 0.9700 . ?
C4B H4BB 0.9700 . ?
C5B C9B 1.517(4) . ?
C5B C6B 1.545(4) . ?
C5B H5B 0.9800 . ?
C6B C7B 1.515(5) . ?
C6B C8B 1.536(5) . ?
C7B H7BA 0.9600 . ?
C7B H7BB 0.9600 . ?
C7B H7BC 0.9600 . ?
C8B H8BA 0.9600 . ?
C8B H8BB 0.9600 . ?
C8B H8BC 0.9600 . ?
C9B N14B 1.465(4) . ?
C9B C10B 1.554(4) . ?
C10B O11B 1.414(4) . ?
C10B H10C 0.9700 . ?
C10B H10D 0.9700 . ?
O11B C12B 1.350(4) . ?
C12B O13B 1.211(4) . ?
C12B N14B 1.322(4) . ?
N14B H14 0.80(4) . ?

loop_
_geom_hbond_atom_site_label_D
_geom_hbond_atom_site_label_H
_geom_hbond_atom_site_label_A
_geom_hbond_distance_DH
_geom_hbond_distance_HA
_geom_hbond_distance_DA
_geom_hbond_angle_DHA
_geom_hbond_site_symmetry_A
_geom_hbond_publ_flag
N14A H1 O13B 0.85(4) 2.09(4) 2.936(4) 173(4) . yes
N14B H14 O13A 0.80(4) 2.12(4) 2.911(4) 170(4) . yes

loop_
_geom_torsion_atom_site_label_1
_geom_torsion_atom_site_label_2
_geom_torsion_atom_site_label_3
_geom_torsion_atom_site_label_4
_geom_torsion
_geom_torsion_site_symmetry_1
_geom_torsion_site_symmetry_2
_geom_torsion_site_symmetry_3
_geom_torsion_site_symmetry_4
_geom_torsion_publ_flag
C9A C1A C2A C3A -0.6(6) . . . . ?
C1A C2A C3A C4A 46.0(5) . . . . ?
C1A C2A C3A C6A -50.0(5) . . . . ?
C2A C3A C4A C5A -85.6(4) . . . . ?
C6A C3A C4A C5A 26.5(3) . . . . ?
C3A C4A C5A C9A 88.7(4) . . . . ?
C3A C4A C5A C6A -26.4(3) . . . . ?
C2A C3A C6A C8A -38.8(5) . . . . ?
C4A C3A C6A C8A -148.7(4) . . . . ?
C2A C3A C6A C7A -166.0(4) . . . . ?
C4A C3A C6A C7A 84.1(4) . . . . ?
C2A C3A C6A C5A 83.5(3) . . . . ?
C4A C3A C6A C5A -26.4(3) . . . . ?
C9A C5A C6A C8A 40.1(5) . . . . ?
C4A C5A C6A C8A 147.2(4) . . . . ?
C9A C5A C6A C7A 166.6(4) . . . . ?
C4A C5A C6A C7A -86.4(4) . . . . ?
C9A C5A C6A C3A -80.8(3) . . . . ?
C4A C5A C6A C3A 26.2(3) . . . . ?
C4A C5A C9A N14A -177.7(3) . . . . ?
C6A C5A C9A N14A -82.4(4) . . . . ?
C4A C5A C9A C10A 73.8(3) . . . . ?
C6A C5A C9A C10A 169.1(3) . . . . ?
C4A C5A C9A C1A -52.5(4) . . . . ?
C6A C5A C9A C1A 42.8(4) . . . . ?
C2A C1A C9A N14A 130.5(4) . . . . ?
C2A C1A C9A C5A 4.2(5) . . . . ?
C2A C1A C9A C10A -120.1(4) . . . . ?
N14A C9A C10A O11A -5.4(4) . . . . ?
C5A C9A C10A O11A 112.5(3) . . . . ?
C1A C9A C10A O11A -122.2(4) . . . . ?
C9A C10A O11A C12A 4.7(4) . . . . ?
C10A O11A C12A O13A 177.9(4) . . . . ?
C10A O11A C12A N14A -1.7(4) . . . . ?
O13A C12A N14A C9A 178.1(4) . . . . ?
O11A C12A N14A C9A -2.4(4) . . . . ?
C5A C9A N14A C12A -110.6(3) . . . . ?
C10A C9A N14A C12A 4.8(4) . . . . ?
C1A C9A N14A C12A 123.8(3) . . . . ?
C9B C1B C2B C3B 1.9(5) . . . . ?
C1B C2B C3B C4B 45.5(4) . . . . ?
C1B C2B C3B C6B -49.9(4) . . . . ?
C2B C3B C4B C5B -84.9(3) . . . . ?
C6B C3B C4B C5B 26.9(2) . . . . ?
C3B C4B C5B C9B 88.7(3) . . . . ?
C3B C4B C5B C6B -27.0(2) . . . . ?
C9B C5B C6B C7B 39.1(4) . . . . ?
C4B C5B C6B C7B 147.4(3) . . . . ?
C9B C5B C6B C8B 166.1(3) . . . . ?
C4B C5B C6B C8B -85.6(3) . . . . ?
C9B C5B C6B C3B -81.7(3) . . . . ?
C4B C5B C6B C3B 26.6(2) . . . . ?
C2B C3B C6B C7B -40.7(4) . . . . ?
C4B C3B C6B C7B -149.4(3) . . . . ?
C2B C3B C6B C8B -168.4(3) . . . . ?
C4B C3B C6B C8B 82.9(3) . . . . ?
C2B C3B C6B C5B 81.5(3) . . . . ?
C4B C3B C6B C5B -27.2(2) . . . . ?
C6B C5B C9B N14B -80.7(3) . . . . ?
C4B C5B C9B N14B -176.2(3) . . . . ?
C6B C5B C9B C1B 45.8(3) . . . . ?
C4B C5B C9B C1B -49.7(3) . . . . ?
C6B C5B C9B C10B 171.4(2) . . . . ?
C4B C5B C9B C10B 75.9(3) . . . . ?
C2B C1B C9B N14B 127.6(3) . . . . ?
C2B C1B C9B C5B 0.6(4) . . . . ?
C2B C1B C9B C10B -123.0(3) . . . . ?
N14B C9B C10B O11B 8.4(3) . . . . ?
C5B C9B C10B O11B 126.0(3) . . . . ?
C1B C9B C10B O11B -109.6(3) . . . . ?
C9B C10B O11B C12B -4.6(4) . . . . ?
C10B O11B C12B O13B 179.6(3) . . . . ?
C10B O11B C12B N14B -1.9(4) . . . . ?
O13B C12B N14B C9B -173.3(4) . . . . ?
O11B C12B N14B C9B 8.4(4) . . . . ?
C5B C9B N14B C12B -125.4(3) . . . . ?
C1B C9B N14B C12B 108.7(3) . . . . ?
C10B C9B N14B C12B -10.2(4) . . . . ?
